data_4065027
loop_
_publ_author_name
'Berenguer, Jes\'us'
'Bernechea, Mar\'ia'
'Fern\'andez, Julio'
'Gil, Bel\'en'
'Lalinde, Elena'
'Moreno, M. Teresa'
'Ruiz, Santiago'
'S\'anchez, Sergio'

_publ_section_title
;
 Octahedral Alkynylphosphine Ruthenium(II) Complexes: Synthesis,
 Structure, and Electrochemistry
;
_journal_issue 17
_journal_name_full Organometallics
_journal_page_first 4665
_journal_paper_doi 10.1021/om2005194
_journal_volume 30
_journal_year 2011
_chemical_absolute_configuration ad
_chemical_formula_sum 'C96 H76 Cl2 Fe4 P4 Ru'
_chemical_formula_weight 1748.82
_chemical_name_common s259
_chemical_name_systematic
;
 ?
;
_space_group_IT_number 114
_symmetry_cell_setting tetragonal
_symmetry_space_group_name_Hall 'P -4 2n'
_symmetry_space_group_name_H-M 'P -4 21 c'
_atom_sites_solution_hydrogens geom
_atom_sites_solution_primary direct
_atom_sites_solution_secondary difmap
_audit_conform_dict_location ftp://ftp.iucr.org/pub/cif_core.dic
_audit_conform_dict_name cif_core.dic
_audit_conform_dict_version 2.3
_audit_creation_date 2010-12-14T16:51:48-00:00
_audit_creation_method 'WinGX routine CIF_UPDATE'
_cell_angle_alpha 90
_cell_angle_beta 90
_cell_angle_gamma 90
_cell_formula_units_Z 2
_cell_length_a 19.5247(8)
_cell_length_b 19.5247(8)
_cell_length_c 9.9352(3)
_cell_measurement_reflns_used 6133
_cell_measurement_temperature 100.0(10)
_cell_volume 3787.4(2)
_computing_cell_refinement 'HKL Scalepack (Otwinowski & Minor 1997)'
_computing_data_collection 'Collect (Bruker AXS BV, 1997-2004)'
_computing_data_reduction 'HKL Denzo and Scalepack (Otwinowski & Minor 1997)'
_computing_structure_refinement 'SHELXL-97 (Sheldrick, 1997)'
_diffrn_ambient_temperature 100.0(10)
_diffrn_detector_area_resol_mean 9
_diffrn_measured_fraction_theta_full 0.993
_diffrn_measured_fraction_theta_max 0.993
_diffrn_measurement_device '95mm CCD camera on \k-goniostat'
_diffrn_measurement_device_type KappaCCD
_diffrn_measurement_method CCD
_diffrn_orient_matrix_type 'by Bruker AXS Collect from scalepack cell'
_diffrn_orient_matrix_UB_11 0.0392606
_diffrn_orient_matrix_UB_12 -0.0121125
_diffrn_orient_matrix_UB_13 -0.0600945
_diffrn_orient_matrix_UB_21 -0.0315178
_diffrn_orient_matrix_UB_22 -0.0002406
_diffrn_orient_matrix_UB_23 -0.079336
_diffrn_orient_matrix_UB_31 0.0094037
_diffrn_orient_matrix_UB_32 0.0497637
_diffrn_orient_matrix_UB_33 -0.0150106
_diffrn_radiation_monochromator graphite
_diffrn_radiation_type MoK\a
_diffrn_radiation_wavelength 0.71073
_diffrn_reflns_av_R_equivalents 0.0673
_diffrn_reflns_av_unetI/netI 0.0498
_diffrn_reflns_limit_h_max 24
_diffrn_reflns_limit_h_min -18
_diffrn_reflns_limit_k_max 24
_diffrn_reflns_limit_k_min -24
_diffrn_reflns_limit_l_max 12
_diffrn_reflns_limit_l_min -9
_diffrn_reflns_number 20200
_diffrn_reflns_theta_full 26.37
_diffrn_reflns_theta_max 26.37
_diffrn_reflns_theta_min 3.76
_exptl_absorpt_coefficient_mu 1.148
_exptl_absorpt_correction_T_max 0.95
_exptl_absorpt_correction_T_min 0.8507
_exptl_absorpt_correction_type multi-scan
_exptl_absorpt_process_details
;
        [c.f. r.h. blessing, acta cryst. (1995), a51, 33-38]
;
_exptl_crystal_colour orange
_exptl_crystal_density_diffrn 1.533
_exptl_crystal_density_method 'not measured'
_exptl_crystal_description block
_exptl_crystal_F_000 1788
_exptl_crystal_size_max 0.1
_exptl_crystal_size_mid 0.1
_exptl_crystal_size_min 0.1
_refine_diff_density_max 1.108
_refine_diff_density_min -0.289
_refine_diff_density_rms 0.076
_refine_ls_abs_structure_details 'Flack H D (1983), 1691 Friedel pairs'
_refine_ls_abs_structure_Flack 0.00(3)
_refine_ls_extinction_method none
_refine_ls_goodness_of_fit_ref 0.857
_refine_ls_hydrogen_treatment constr
_refine_ls_matrix_type full
_refine_ls_number_parameters 242
_refine_ls_number_reflns 3854
_refine_ls_number_restraints 0
_refine_ls_restrained_S_all 0.857
_refine_ls_R_factor_all 0.0552
_refine_ls_R_factor_gt 0.0421
_refine_ls_shift/su_max 0.001
_refine_ls_shift/su_mean 0
_refine_ls_structure_factor_coef Fsqd
_refine_ls_weighting_details 'calc w=1/[\s^2^(Fo^2^)+(0.0530P)^2^+7.9917P] where P=(Fo^2^+2Fc^2^)/3'
_refine_ls_weighting_scheme calc
_refine_ls_wR_factor_gt 0.0889
_refine_ls_wR_factor_ref 0.096
_reflns_number_gt 3296
_reflns_number_total 3854
_reflns_threshold_expression >2sigma(I)
_cod_data_source_file om2005194_si_001.cif
_cod_data_source_block 3
_cod_original_sg_symbol_H-M P_-4_21_c
_cod_database_code 4065027

loop_
_symmetry_equiv_pos_as_xyz
'x, y, z'
'x+1/2, -y+1/2, -z+1/2'
'-x, -y, z'
'-x+1/2, y+1/2, -z+1/2'
'-y+1/2, -x+1/2, z+1/2'
'-y, x, -z'
'y, -x, -z'
'y+1/2, x+1/2, z+1/2'

loop_
_atom_site_label
_atom_site_type_symbol
_atom_site_fract_x
_atom_site_fract_y
_atom_site_fract_z
_atom_site_U_iso_or_equiv
_atom_site_adp_type
_atom_site_occupancy
_atom_site_symmetry_multiplicity
_atom_site_calc_flag
_atom_site_refinement_flags
C1 C 1.0571(2) 0.8446(2) 0.8500(5) 0.0273(10) Uani 1 1 d .
C2 C 1.0692(2) 0.8131(2) 0.7512(5) 0.0249(9) Uani 1 1 d .
C3 C 1.0870(2) 0.7744(2) 0.6342(5) 0.0265(10) Uani 1 1 d .
C4 C 1.1407(2) 0.7240(2) 0.6279(5) 0.0328(11) Uani 1 1 d .
H4 H 1.1697 0.7112 0.6978 0.039 Uiso 1 1 calc R
C5 C 1.1411(2) 0.6972(3) 0.4939(6) 0.0407(12) Uani 1 1 d .
H5 H 1.1708 0.6638 0.4614 0.049 Uiso 1 1 calc R
C6 C 1.0892(3) 0.7297(3) 0.4198(5) 0.0408(12) Uani 1 1 d .
H6 H 1.0785 0.7215 0.33 0.049 Uiso 1 1 calc R
C7 C 1.0557(2) 0.7774(2) 0.5062(6) 0.0327(10) Uani 1 1 d .
H7 H 1.0194 0.8058 0.4823 0.039 Uiso 1 1 calc R
C8 C 0.9697(2) 0.6555(3) 0.7133(5) 0.0366(12) Uani 1 1 d .
H8 H 0.9511 0.6834 0.7796 0.044 Uiso 1 1 calc R
C9 C 1.0254(3) 0.6100(3) 0.7288(6) 0.0481(14) Uani 1 1 d .
H9 H 1.0502 0.6029 0.8075 0.058 Uiso 1 1 calc R
C10 C 1.0369(3) 0.5772(2) 0.6035(7) 0.0538(16) Uani 1 1 d .
H10 H 1.0706 0.5449 0.5853 0.065 Uiso 1 1 calc R
C11 C 0.9884(2) 0.6022(2) 0.5120(6) 0.0435(12) Uani 1 1 d .
H11 H 0.984 0.5889 0.4226 0.052 Uiso 1 1 calc R
C12 C 0.9476(2) 0.6506(2) 0.5783(5) 0.0357(11) Uani 1 1 d .
H12 H 0.9119 0.6754 0.5399 0.043 Uiso 1 1 calc R
C13 C 0.9919(2) 0.8162(2) 1.0915(4) 0.0256(9) Uani 1 1 d .
C14 C 0.9576(2) 0.8304(2) 1.2102(4) 0.0269(9) Uani 1 1 d .
H14 H 0.9585 0.8742 1.2467 0.032 Uiso 1 1 calc R
C15 C 0.9215(2) 0.7779(2) 1.2744(5) 0.0319(11) Uani 1 1 d .
H15 H 0.8974 0.7874 1.3529 0.038 Uiso 1 1 calc R
C16 C 0.9212(2) 0.7125(2) 1.2233(5) 0.0341(11) Uani 1 1 d .
H16 H 0.8976 0.6779 1.2677 0.041 Uiso 1 1 calc R
C17 C 0.9558(2) 0.6987(2) 1.1061(5) 0.0350(11) Uani 1 1 d .
H17 H 0.955 0.6546 1.0707 0.042 Uiso 1 1 calc R
C18 C 0.9919(2) 0.7497(2) 1.0402(5) 0.0301(11) Uani 1 1 d .
H18 H 1.0161 0.7396 0.962 0.036 Uiso 1 1 calc R
C19 C 1.1241(2) 0.86671(19) 1.0947(5) 0.0245(9) Uani 1 1 d .
C20 C 1.1297(2) 0.8829(2) 1.2297(5) 0.0318(11) Uani 1 1 d .
H20 H 1.0949 0.9076 1.2712 0.038 Uiso 1 1 calc R
C21 C 1.1861(3) 0.8631(3) 1.3040(5) 0.0376(12) Uani 1 1 d .
H21 H 1.189 0.8743 1.3948 0.045 Uiso 1 1 calc R
C22 C 1.2385(2) 0.8264(2) 1.2433(5) 0.0345(11) Uani 1 1 d .
H22 H 1.2758 0.8116 1.2937 0.041 Uiso 1 1 calc R
C23 C 1.2348(2) 0.8122(2) 1.1081(5) 0.0320(11) Uani 1 1 d .
H23 H 1.2709 0.7896 1.0662 0.038 Uiso 1 1 calc R
C24 C 1.1781(2) 0.8312(2) 1.0333(4) 0.0292(11) Uani 1 1 d .
H24 H 1.1757 0.8204 0.9422 0.035 Uiso 1 1 calc R
Cl1 Cl 1 1 0.75633(13) 0.0261(3) Uani 1 2 d S
Fe1 Fe 1.04802(3) 0.68040(3) 0.58287(7) 0.02792(16) Uani 1 1 d .
P1 P 1.04243(5) 0.88483(5) 1.00760(13) 0.0216(2) Uani 1 1 d .
Ru1 Ru 1 1 1 0.01882(14) Uani 1 4 d S

loop_
_atom_site_aniso_label
_atom_site_aniso_U_11
_atom_site_aniso_U_22
_atom_site_aniso_U_33
_atom_site_aniso_U_23
_atom_site_aniso_U_13
_atom_site_aniso_U_12
C1 0.023(2) 0.018(2) 0.041(3) 0.004(2) -0.005(2) -0.0047(17)
C2 0.019(2) 0.020(2) 0.036(3) 0.000(2) -0.0015(18) -0.0054(17)
C3 0.023(2) 0.024(2) 0.033(2) 0.0007(19) -0.0008(19) -0.0070(18)
C4 0.016(2) 0.036(3) 0.046(3) -0.007(2) 0.002(2) -0.0058(19)
C5 0.025(2) 0.046(3) 0.051(3) -0.015(3) 0.013(3) -0.0045(19)
C6 0.039(3) 0.053(3) 0.031(3) -0.003(3) 0.001(2) -0.018(2)
C7 0.032(2) 0.030(2) 0.036(2) 0.004(2) 0.009(3) -0.0085(18)
C8 0.029(3) 0.036(3) 0.045(3) -0.001(2) 0.009(2) -0.011(2)
C9 0.047(3) 0.034(3) 0.062(4) 0.022(3) -0.005(3) -0.009(2)
C10 0.044(3) 0.019(2) 0.098(5) -0.005(3) 0.009(3) 0.002(2)
C11 0.036(3) 0.036(3) 0.059(3) -0.021(3) 0.005(3) -0.011(2)
C12 0.024(2) 0.035(2) 0.048(3) -0.002(2) 0.003(2) -0.010(2)
C13 0.0158(19) 0.022(2) 0.039(2) 0.0029(19) -0.0022(19) 0.0000(16)
C14 0.022(2) 0.021(2) 0.038(2) 0.0026(18) -0.008(2) 0.0019(18)
C15 0.025(2) 0.036(3) 0.035(3) 0.006(2) -0.002(2) -0.002(2)
C16 0.025(2) 0.024(2) 0.053(3) 0.011(2) -0.006(2) -0.0078(19)
C17 0.028(2) 0.017(2) 0.060(3) 0.001(2) -0.005(2) -0.0044(18)
C18 0.025(2) 0.020(2) 0.045(3) -0.0019(17) -0.0012(19) -0.0012(18)
C19 0.020(2) 0.0151(19) 0.039(3) 0.0034(19) 0.0021(19) -0.0025(16)
C20 0.023(2) 0.032(3) 0.041(3) -0.005(2) -0.004(2) 0.002(2)
C21 0.033(3) 0.040(3) 0.040(3) -0.002(2) -0.006(2) -0.003(2)
C22 0.020(2) 0.030(3) 0.053(3) 0.010(2) -0.006(2) -0.0009(19)
C23 0.019(2) 0.024(2) 0.053(3) 0.005(2) 0.005(2) 0.0061(18)
C24 0.023(2) 0.023(2) 0.042(3) 0.0028(18) 0.0029(18) 0.0003(17)
Cl1 0.0220(8) 0.0273(8) 0.0290(6) 0 0 -0.0007(8)
Fe1 0.0213(3) 0.0230(3) 0.0394(4) -0.0039(3) 0.0023(3) -0.0017(3)
P1 0.0177(5) 0.0164(5) 0.0309(5) -0.0009(5) -0.0012(6) 0.0004(4)
Ru1 0.01529(19) 0.01529(19) 0.0259(3) 0 0 0

loop_
_atom_type_symbol
_atom_type_description
_atom_type_scat_dispersion_real
_atom_type_scat_dispersion_imag
_atom_type_scat_source
C C 0.0033 0.0016 'International Tables Vol C Tables 4.2.6.8 and 6.1.1.4'
H H 0 0 'International Tables Vol C Tables 4.2.6.8 and 6.1.1.4'
Cl Cl 0.1484 0.1585 'International Tables Vol C Tables 4.2.6.8 and 6.1.1.4'
Fe Fe 0.3463 0.8444 'International Tables Vol C Tables 4.2.6.8 and 6.1.1.4'
P P 0.1023 0.0942 'International Tables Vol C Tables 4.2.6.8 and 6.1.1.4'
Ru Ru -1.2594 0.8363 'International Tables Vol C Tables 4.2.6.8 and 6.1.1.4'

loop_
_geom_angle_atom_site_label_1
_geom_angle_atom_site_label_2
_geom_angle_atom_site_label_3
_geom_angle
_geom_angle_site_symmetry_1
_geom_angle_site_symmetry_3
C2 C1 P1 174.3(4) . .
C1 C2 C3 177.2(5) . .
C7 C3 C2 127.2(4) . .
C7 C3 C4 107.8(4) . .
C2 C3 C4 125.1(4) . .
C7 C3 Fe1 69.7(2) . .
C2 C3 Fe1 125.7(3) . .
C4 C3 Fe1 69.4(2) . .
C5 C4 C3 107.2(4) . .
C5 C4 Fe1 69.5(3) . .
C3 C4 Fe1 69.5(2) . .
C5 C4 H4 126.4 . .
C3 C4 H4 126.4 . .
Fe1 C4 H4 126.1 . .
C6 C5 C4 108.6(4) . .
C6 C5 Fe1 70.0(3) . .
C4 C5 Fe1 69.6(3) . .
C6 C5 H5 125.7 . .
C4 C5 H5 125.7 . .
Fe1 C5 H5 126.2 . .
C5 C6 C7 108.1(5) . .
C5 C6 Fe1 69.9(3) . .
C7 C6 Fe1 69.6(3) . .
C5 C6 H6 126 . .
C7 C6 H6 126 . .
Fe1 C6 H6 126.2 . .
C3 C7 C6 108.4(4) . .
C3 C7 Fe1 70.0(3) . .
C6 C7 Fe1 69.7(3) . .
C3 C7 H7 125.8 . .
C6 C7 H7 125.8 . .
Fe1 C7 H7 126.1 . .
C12 C8 C9 107.3(5) . .
C12 C8 Fe1 69.3(3) . .
C9 C8 Fe1 69.3(3) . .
C12 C8 H8 126.4 . .
C9 C8 H8 126.4 . .
Fe1 C8 H8 126.7 . .
C8 C9 C10 108.0(5) . .
C8 C9 Fe1 70.5(3) . .
C10 C9 Fe1 69.3(3) . .
C8 C9 H9 126 . .
C10 C9 H9 126 . .
Fe1 C9 H9 125.7 . .
C11 C10 C9 107.8(5) . .
C11 C10 Fe1 70.3(3) . .
C9 C10 Fe1 70.0(3) . .
C11 C10 H10 126.1 . .
C9 C10 H10 126.1 . .
Fe1 C10 H10 125.2 . .
C10 C11 C12 108.3(5) . .
C10 C11 Fe1 69.6(3) . .
C12 C11 Fe1 70.0(3) . .
C10 C11 H11 125.8 . .
C12 C11 H11 125.8 . .
Fe1 C11 H11 126.1 . .
C11 C12 C8 108.5(5) . .
C11 C12 Fe1 70.0(3) . .
C8 C12 Fe1 70.5(3) . .
C11 C12 H12 125.7 . .
C8 C12 H12 125.7 . .
Fe1 C12 H12 125.4 . .
C14 C13 C18 119.8(4) . .
C14 C13 P1 119.6(3) . .
C18 C13 P1 120.4(3) . .
C13 C14 C15 119.1(4) . .
C13 C14 H14 120.5 . .
C15 C14 H14 120.5 . .
C16 C15 C14 121.0(5) . .
C16 C15 H15 119.5 . .
C14 C15 H15 119.5 . .
C17 C16 C15 119.6(4) . .
C17 C16 H16 120.2 . .
C15 C16 H16 120.2 . .
C16 C17 C18 120.6(4) . .
C16 C17 H17 119.7 . .
C18 C17 H17 119.7 . .
C17 C18 C13 119.8(4) . .
C17 C18 H18 120.1 . .
C13 C18 H18 120.1 . .
C20 C19 C24 118.5(4) . .
C20 C19 P1 118.6(3) . .
C24 C19 P1 122.6(3) . .
C21 C20 C19 121.1(5) . .
C21 C20 H20 119.4 . .
C19 C20 H20 119.4 . .
C20 C21 C22 120.0(5) . .
C20 C21 H21 120 . .
C22 C21 H21 120 . .
C23 C22 C21 119.4(4) . .
C23 C22 H22 120.3 . .
C21 C22 H22 120.3 . .
C22 C23 C24 120.8(4) . .
C22 C23 H23 119.6 . .
C24 C23 H23 119.6 . .
C23 C24 C19 120.0(4) . .
C23 C24 H24 120 . .
C19 C24 H24 120 . .
C10 Fe1 C9 40.7(2) . .
C10 Fe1 C11 40.1(2) . .
C9 Fe1 C11 67.6(3) . .
C10 Fe1 C12 67.6(2) . .
C9 Fe1 C12 67.5(2) . .
C11 Fe1 C12 40.04(19) . .
C10 Fe1 C7 163.8(3) . .
C9 Fe1 C7 154.3(2) . .
C11 Fe1 C7 127.2(2) . .
C12 Fe1 C7 108.96(19) . .
C10 Fe1 C5 107.2(2) . .
C9 Fe1 C5 127.2(2) . .
C11 Fe1 C5 118.4(2) . .
C12 Fe1 C5 152.5(2) . .
C7 Fe1 C5 68.1(2) . .
C10 Fe1 C6 125.9(2) . .
C9 Fe1 C6 163.9(2) . .
C11 Fe1 C6 107.6(2) . .
C12 Fe1 C6 119.5(2) . .
C7 Fe1 C6 40.7(2) . .
C5 Fe1 C6 40.1(2) . .
C10 Fe1 C4 118.9(2) . .
C9 Fe1 C4 108.4(2) . .
C11 Fe1 C4 152.64(19) . .
C12 Fe1 C4 165.8(2) . .
C7 Fe1 C4 68.4(2) . .
C5 Fe1 C4 40.9(2) . .
C6 Fe1 C4 68.4(2) . .
C10 Fe1 C3 154.1(2) . .
C9 Fe1 C3 120.3(2) . .
C11 Fe1 C3 164.8(2) . .
C12 Fe1 C3 128.01(19) . .
C7 Fe1 C3 40.33(19) . .
C5 Fe1 C3 68.57(19) . .
C6 Fe1 C3 68.34(19) . .
C4 Fe1 C3 41.07(18) . .
C10 Fe1 C8 67.9(2) . .
C9 Fe1 C8 40.2(2) . .
C11 Fe1 C8 67.5(2) . .
C12 Fe1 C8 40.2(2) . .
C7 Fe1 C8 120.4(2) . .
C5 Fe1 C8 165.3(2) . .
C6 Fe1 C8 154.0(2) . .
C4 Fe1 C8 128.0(2) . .
C3 Fe1 C8 109.28(19) . .
C1 P1 C19 100.9(2) . .
C1 P1 C13 99.3(2) . .
C19 P1 C13 96.30(18) . .
C1 P1 Ru1 116.32(15) . .
C19 P1 Ru1 119.49(13) . .
C13 P1 Ru1 120.42(13) . .
P1 Ru1 P1 176.39(6) 7_577 6_757
P1 Ru1 P1 90.057(2) 7_577 .
P1 Ru1 P1 90.057(2) 6_757 .
P1 Ru1 P1 90.057(2) 7_577 3_775
P1 Ru1 P1 90.057(2) 6_757 3_775
P1 Ru1 P1 176.39(6) . 3_775
P1 Ru1 Cl1 88.20(3) 7_577 .
P1 Ru1 Cl1 88.20(3) 6_757 .
P1 Ru1 Cl1 91.80(3) . .
P1 Ru1 Cl1 91.80(3) 3_775 .
P1 Ru1 Cl1 91.80(3) 7_577 6_757
P1 Ru1 Cl1 91.80(3) 6_757 6_757
P1 Ru1 Cl1 88.20(3) . 6_757
P1 Ru1 Cl1 88.20(3) 3_775 6_757
Cl1 Ru1 Cl1 180 . 6_757

loop_
_geom_bond_atom_site_label_1
_geom_bond_atom_site_label_2
_geom_bond_distance
_geom_bond_site_symmetry_2
C1 C2 1.183(6) .
C1 P1 1.775(5) .
C2 C3 1.429(6) .
C3 C7 1.413(7) .
C3 C4 1.438(6) .
C3 Fe1 2.051(4) .
C4 C5 1.430(7) .
C4 Fe1 2.049(4) .
C4 H4 0.93 .
C5 C6 1.405(7) .
C5 Fe1 2.047(4) .
C5 H5 0.93 .
C6 C7 1.426(7) .
C6 Fe1 2.049(5) .
C6 H6 0.93 .
C7 Fe1 2.047(4) .
C7 H7 0.93 .
C8 C12 1.412(7) .
C8 C9 1.411(7) .
C8 Fe1 2.063(5) .
C8 H8 0.93 .
C9 C10 1.419(9) .
C9 Fe1 2.046(5) .
C9 H9 0.93 .
C10 C11 1.400(8) .
C10 Fe1 2.037(5) .
C10 H10 0.93 .
C11 C12 1.401(7) .
C11 Fe1 2.045(5) .
C11 H11 0.93 .
C12 Fe1 2.046(4) .
C12 H12 0.93 .
C13 C14 1.385(6) .
C13 C18 1.395(6) .
C13 P1 1.861(4) .
C14 C15 1.396(6) .
C14 H14 0.93 .
C15 C16 1.374(6) .
C15 H15 0.93 .
C16 C17 1.373(7) .
C16 H16 0.93 .
C17 C18 1.385(6) .
C17 H17 0.93 .
C18 H18 0.93 .
C19 C20 1.382(7) .
C19 C24 1.400(6) .
C19 P1 1.849(4) .
C20 C21 1.382(7) .
C20 H20 0.93 .
C21 C22 1.386(7) .
C21 H21 0.93 .
C22 C23 1.374(7) .
C22 H22 0.93 .
C23 C24 1.385(6) .
C23 H23 0.93 .
C24 H24 0.93 .
Cl1 Ru1 2.4209(13) .
P1 Ru1 2.3975(9) .
Ru1 P1 2.3975(9) 7_577
Ru1 P1 2.3975(9) 6_757
Ru1 P1 2.3975(9) 3_775
Ru1 Cl1 2.4209(13) 6_757
